data_2202718
loop_
_publ_author_name
'Sui-Seng, Christine'
'Rochon, Fernande D.'
'Zargarian, Davit'

_publ_section_title
;
 <i>trans</i>-Dichlorobis(3,4-lutidine-\k<i>N</i>)palladium(II)
;
_journal_issue 11
_journal_name_full 'Acta Crystallographica Section E'
_journal_page_first m1065
_journal_page_last m1066
_journal_paper_doi 10.1107/S1600536803022840
_journal_volume 59
_journal_year 2003
_chemical_formula_iupac '[Pd Cl2 (C7 H9 N)2]'
_chemical_formula_moiety 'C14 H18 Cl2 N2 Pd'
_chemical_formula_sum 'C14 H18 Cl2 N2 Pd'
_chemical_formula_weight 391.60
_chemical_name_systematic
;
trans-Dichlorobis(3,4-lutidine-\kN)palladium(II)
;
_space_group_IT_number 14
_symmetry_cell_setting monoclinic
_symmetry_space_group_name_Hall '-P 2yn'
_symmetry_space_group_name_H-M 'P 1 21/n 1'
_atom_sites_solution_hydrogens geom
_atom_sites_solution_primary direct
_atom_sites_solution_secondary difmap
_audit_creation_method 'SHELXL-97 (Sheldrick, 1997)'
_cell_angle_alpha 90.00
_cell_angle_beta 99.338(8)
_cell_angle_gamma 90.00
_cell_formula_units_Z 2
_cell_length_a 8.2331(9)
_cell_length_b 7.0910(5)
_cell_length_c 13.5417(13)
_cell_measurement_reflns_used 25
_cell_measurement_temperature 293(2)
_cell_measurement_theta_max 30.00
_cell_measurement_theta_min 15.00
_cell_volume 780.10(13)
_computing_cell_refinement XSCANS
_computing_data_collection 'XSCANS (Siemens, 1995)'
_computing_data_reduction XSCANS
_computing_molecular_graphics 'SHELXTL (Bruker, 1999)'
_computing_publication_material 'UdMX (local program)'
_computing_structure_refinement 'SHELXL97 (Sheldrick, 1997)'
_computing_structure_solution 'SHELXS97 (Sheldrick, 1997)'
_diffrn_ambient_temperature 293(2)
_diffrn_detector_area_resol_mean 0.0
_diffrn_measured_fraction_theta_full 1.000
_diffrn_measured_fraction_theta_max 1.000
_diffrn_measurement_device_type 'Siemens P4'
_diffrn_measurement_method \q-2\q
_diffrn_radiation_monochromator graphite
_diffrn_radiation_source 'Sealed Tube'
_diffrn_radiation_type MoK\a
_diffrn_radiation_wavelength 0.71073
_diffrn_reflns_av_R_equivalents 0.039
_diffrn_reflns_av_sigmaI/netI 0.0243
_diffrn_reflns_limit_h_max 10
_diffrn_reflns_limit_h_min -10
_diffrn_reflns_limit_k_max 9
_diffrn_reflns_limit_k_min -9
_diffrn_reflns_limit_l_max 17
_diffrn_reflns_limit_l_min -17
_diffrn_reflns_number 7236
_diffrn_reflns_theta_full 28.00
_diffrn_reflns_theta_max 28.00
_diffrn_reflns_theta_min 2.71
_diffrn_standards_decay_% 0.00
_diffrn_standards_interval_count 97
_diffrn_standards_interval_time 0
_diffrn_standards_number 3
_exptl_absorpt_coefficient_mu 1.520
_exptl_absorpt_correction_T_max 0.630
_exptl_absorpt_correction_T_min 0.415
_exptl_absorpt_correction_type psi-scan
_exptl_absorpt_process_details '(North et al., 1968)'
_exptl_crystal_colour orange--yellow
_exptl_crystal_density_diffrn 1.667
_exptl_crystal_density_meas ?
_exptl_crystal_density_method 'not measured'
_exptl_crystal_description block
_exptl_crystal_F_000 392
_exptl_crystal_size_max 0.60
_exptl_crystal_size_mid 0.54
_exptl_crystal_size_min 0.30
_refine_diff_density_max 0.392
_refine_diff_density_min -1.742
_refine_ls_extinction_method none
_refine_ls_goodness_of_fit_ref 1.18
_refine_ls_hydrogen_treatment constr
_refine_ls_matrix_type full
_refine_ls_number_parameters 90
_refine_ls_number_reflns 1886
_refine_ls_number_restraints 0
_refine_ls_restrained_S_all 1.18
_refine_ls_R_factor_all 0.034
_refine_ls_R_factor_gt 0.032
_refine_ls_shift/su_max 0.000
_refine_ls_shift/su_mean 0.000
_refine_ls_structure_factor_coef Fsqd
_refine_ls_weighting_details 'calc w = 1/[\s^2^(Fo^2^)+(0.0481P)^2^+0.2651P] where P = (Fo^2^+2Fc^2^)/3'
_refine_ls_weighting_scheme calc
_refine_ls_wR_factor_gt 0.082
_refine_ls_wR_factor_ref 0.084
_reflns_number_gt 1755
_reflns_number_total 1886
_reflns_threshold_expression I>2\s(I)
_cod_data_source_file lh6122.cif
_cod_data_source_block I
_cod_depositor_comments
;
The following automatic conversions were performed:
'_symmetry_cell_setting' value 'Monoclinic' changed to 'monoclinic'
according to '/home/saulius/struct/CIF-dictionaries/cif_core.dic'
dictionary named 'cif_core.dic' version 2.4.1 from
2010-06-29.

'_geom_bond_publ_flag' value 'Y' changed to 'y' according to
'/home/saulius/struct/CIF-dictionaries/cif_core.dic' dictionary named
'cif_core.dic' version 2.4.1 from 2010-06-29 (10 times).

Automatic conversion script
Id: cif_fix_enum 1527 2010-12-29 10:47:43Z saulius 

The following automatic conversions were performed:

'_symmetry_cell_setting' value 'Monoclinic' changed to 'monoclinic'
according to /home/saulius/struct/CIF-dictionaries/cif_core.dic
dictionary named 'cif_core.dic' version 2.4.1 from
2010-06-29.

'_geom_bond_publ_flag' value 'Y' changed to 'y'
according to /home/saulius/struct/CIF-dictionaries/cif_core.dic
dictionary named 'cif_core.dic' version 2.4.1 from 2010-06-29 (10
times).

'_geom_angle_publ_flag' value 'Y' changed to 'y' according
to /home/saulius/struct/CIF-dictionaries/cif_core.dic dictionary
named 'cif_core.dic' version 2.4.1 from 2010-06-29 (16 times).

Automatic conversion script
Id: cif_fix_values 1715 2011-07-08 13:25:40Z adriana 

The following automatic conversions were performed:

'_exptl_crystal_density_meas' value 'none' was changed to '?' - the
value is perceived as not measured.

Automatic conversion script
Id: cif_fix_values 3008 2015-01-20 13:52:24Z robertas 
;
_cod_original_sg_symbol_H-M 'P 21/n'
_cod_database_code 2202718
_cod_database_fobs_code 2202718

loop_
_symmetry_equiv_pos_as_xyz
'x, y, z'
'-x+1/2, y+1/2, -z+1/2'
'-x, -y, -z'
'x-1/2, -y-1/2, z-1/2'

loop_
_atom_site_label
_atom_site_fract_x
_atom_site_fract_y
_atom_site_fract_z
_atom_site_U_iso_or_equiv
_atom_site_adp_type
_atom_site_calc_flag
_atom_site_refinement_flags
_atom_site_occupancy
_atom_site_disorder_assembly
_atom_site_disorder_group
_atom_site_type_symbol
Pd 0.0000 0.0000 0.0000 0.03081(11) Uani d S 1 . . Pd
Cl -0.13624(9) -0.26742(9) 0.03606(5) 0.05187(18) Uani d . 1 . . Cl
N 0.0260(2) 0.0788(3) 0.14546(13) 0.0338(4) Uani d . 1 . . N
C1 -0.0257(3) 0.2473(3) 0.17311(15) 0.0350(4) Uani d . 1 . . C
H1 -0.0726 0.3304 0.1234 0.042 Uiso calc R 1 . . H
C2 -0.0128(3) 0.3038(3) 0.27189(16) 0.0364(4) Uani d . 1 . . C
C3 0.0645(3) 0.1813(3) 0.34656(16) 0.0363(4) Uani d . 1 . . C
C4 0.1181(4) 0.0094(3) 0.3175(2) 0.0434(6) Uani d . 1 . . C
H4 0.1698 -0.0740 0.3655 0.052 Uiso calc R 1 . . H
C5 0.0957(3) -0.0403(4) 0.21743(19) 0.0408(5) Uani d . 1 . . C
H5 0.1296 -0.1588 0.1995 0.049 Uiso calc R 1 . . H
C6 -0.0775(7) 0.4926(3) 0.2964(3) 0.0605(10) Uani d . 1 . . C
H6A -0.1224 0.5565 0.2356 0.091 Uiso calc R 1 . . H
H6B 0.0105 0.5663 0.3324 0.091 Uiso calc R 1 . . H
H6C -0.1620 0.4760 0.3368 0.091 Uiso calc R 1 . . H
C7 0.0904(4) 0.2360(4) 0.45532(17) 0.0502(6) Uani d . 1 . . C
H7A 0.1516 0.1389 0.4944 0.075 Uiso calc R 1 . . H
H7B -0.0145 0.2514 0.4767 0.075 Uiso calc R 1 . . H
H7C 0.1504 0.3524 0.4643 0.075 Uiso calc R 1 . . H

loop_
_atom_site_aniso_label
_atom_site_aniso_U_11
_atom_site_aniso_U_22
_atom_site_aniso_U_33
_atom_site_aniso_U_12
_atom_site_aniso_U_13
_atom_site_aniso_U_23
Pd 0.03586(16) 0.03342(16) 0.02327(15) 0.00276(7) 0.00515(10) -0.00426(6)
Cl 0.0711(4) 0.0485(3) 0.0377(3) -0.0180(3) 0.0139(3) -0.0053(2)
N 0.0393(9) 0.0366(10) 0.0258(8) 0.0019(8) 0.0062(7) -0.0033(7)
C1 0.0415(11) 0.0363(10) 0.0276(9) 0.0023(8) 0.0064(8) -0.0007(8)
C2 0.0448(12) 0.0358(10) 0.0308(10) -0.0030(9) 0.0128(9) -0.0043(8)
C3 0.0369(10) 0.0460(12) 0.0265(9) -0.0060(9) 0.0067(8) -0.0031(8)
C4 0.0476(15) 0.0516(16) 0.0290(13) 0.0075(9) 0.0001(11) 0.0028(8)
C5 0.0494(14) 0.0421(10) 0.0303(11) 0.0119(11) 0.0042(10) -0.0028(10)
C6 0.100(3) 0.0443(17) 0.0412(17) 0.0138(13) 0.0232(19) -0.0057(9)
C7 0.0608(15) 0.0624(16) 0.0272(10) -0.0078(12) 0.0062(10) -0.0069(10)

loop_
_atom_type_symbol
_atom_type_description
_atom_type_scat_dispersion_real
_atom_type_scat_dispersion_imag
_atom_type_scat_source
C C 0.0033 0.0016 'International Tables Vol C Tables 4.2.6.8 and 6.1.1.4'
H H 0.0000 0.0000 'International Tables Vol C Tables 4.2.6.8 and 6.1.1.4'
N N 0.0061 0.0033 'International Tables Vol C Tables 4.2.6.8 and 6.1.1.4'
Cl Cl 0.1484 0.1585 'International Tables Vol C Tables 4.2.6.8 and 6.1.1.4'
Pd Pd -0.9988 1.0072 'International Tables Vol C Tables 4.2.6.8 and 6.1.1.4'

loop_
_geom_angle_atom_site_label_1
_geom_angle_atom_site_label_2
_geom_angle_atom_site_label_3
_geom_angle_site_symmetry_1
_geom_angle_site_symmetry_3
_geom_angle
_geom_angle_publ_flag
N Pd N 3 . 180.00(15) y
N Pd Cl 3 . 90.05(6) n
N Pd Cl . . 89.95(6) y
N Pd Cl 3 3 89.95(6) n
N Pd Cl . 3 90.05(6) y
Cl Pd Cl . 3 180.00(4) y
C1 N C5 . . 118.31(19) y
C1 N Pd . . 121.93(14) y
C5 N Pd . . 119.76(16) y
N C1 C2 . . 123.3(2) y
N C1 H1 . . 118.3 ?
C2 C1 H1 . . 118.3 ?
C1 C2 C3 . . 118.2(2) y
C1 C2 C6 . . 119.9(2) y
C3 C2 C6 . . 121.9(2) y
C4 C3 C2 . . 118.1(2) y
C4 C3 C7 . . 120.5(2) y
C2 C3 C7 . . 121.4(2) y
C3 C4 C5 . . 120.6(2) y
C3 C4 H4 . . 119.7 ?
C5 C4 H4 . . 119.7 ?
N C5 C4 . . 121.5(2) y
N C5 H5 . . 119.3 ?
C4 C5 H5 . . 119.3 ?
C2 C6 H6A . . 109.5 ?
C2 C6 H6B . . 109.5 ?
H6A C6 H6B . . 109.5 ?
C2 C6 H6C . . 109.5 ?
H6A C6 H6C . . 109.5 ?
H6B C6 H6C . . 109.5 ?
C3 C7 H7A . . 109.5 ?
C3 C7 H7B . . 109.5 ?
H7A C7 H7B . . 109.5 ?
C3 C7 H7C . . 109.5 ?
H7A C7 H7C . . 109.5 ?
H7B C7 H7C . . 109.5 ?

loop_
_geom_bond_atom_site_label_1
_geom_bond_atom_site_label_2
_geom_bond_site_symmetry_1
_geom_bond_site_symmetry_2
_geom_bond_distance
_geom_bond_publ_flag
Pd N . 3 2.0252(17) n
Pd N . . 2.0252(17) y
Pd Cl . . 2.2957(6) y
Pd Cl . 3 2.2957(6) n
N C1 . . 1.342(3) y
N C5 . . 1.346(3) y
C1 C2 . . 1.384(3) y
C1 H1 . . 0.93 ?
C2 C3 . . 1.404(3) y
C2 C6 . . 1.498(3) y
C3 C4 . . 1.375(3) y
C3 C7 . . 1.504(3) y
C4 C5 . . 1.384(4) y
C4 H4 . . 0.93 ?
C5 H5 . . 0.93 ?
C6 H6a . . 0.96 ?
C6 H6b . . 0.96 ?
C6 H6c . . 0.96 ?
C7 H7a . . 0.96 ?
C7 H7b . . 0.96 ?
C7 H7c . . 0.96 ?

loop_
_geom_torsion_atom_site_label_1
_geom_torsion_atom_site_label_2
_geom_torsion_atom_site_label_3
_geom_torsion_atom_site_label_4
_geom_torsion_site_symmetry_1
_geom_torsion
Cl Pd N C1 . -125.15(17)
Cl Pd N C1 3 54.85(17)
Cl Pd N C5 . 54.32(19)
Cl Pd N C5 3 -125.68(19)
C5 N C1 C2 . -0.8(3)
Pd N C1 C2 . 178.63(17)
N C1 C2 C3 . 2.7(3)
N C1 C2 C6 . -178.5(3)
C1 C2 C3 C4 . -2.2(3)
C6 C2 C3 C4 . 179.1(3)
C1 C2 C3 C7 . 177.2(2)
C6 C2 C3 C7 . -1.6(4)
C2 C3 C4 C5 . -0.1(4)
C7 C3 C4 C5 . -179.4(3)
C1 N C5 C4 . -1.6(4)
Pd N C5 C4 . 178.9(2)
C3 C4 C5 N . 2.1(5)
